data_7718594
loop_
_publ_author_name
'Petrov, Andrey A.'
'Chen, Luyi'
'Li, Mingming'
'Fateev, Sergey A.'
'Petrov, Andrey V.'
'Khrustalev, Victor N.'
'Tarasov, Alexey B.'

_publ_section_title
;
 Crystal structures and luminescence properties of halocuprates with
 trimethylsulfonium cations.
;
_journal_issue 22
_journal_name_full 'Dalton transactions (Cambridge, England : 2003)'
_journal_page_first 9088
_journal_page_last 9094
_journal_paper_doi 10.1039/d5dt00852b
_journal_volume 54
_journal_year 2025
_chemical_formula_moiety 'Br3 Cu, 2(C3 H9 S)'
_chemical_formula_sum 'C6 H18 Br3 Cu S2'
_chemical_formula_weight 457.59
_chemical_name_systematic 'trimethylsulfonium bromocuprate'
_space_group_crystal_system monoclinic
_space_group_IT_number 15
_space_group_name_Hall '-C 2yc'
_space_group_name_H-M_alt 'C 1 2/c 1'
_atom_sites_solution_hydrogens geom
_audit_creation_date 2024-12-24
_audit_creation_method
;
Olex2 1.5
(compiled 2024.02.16 svn.r378c4104 for OlexSys, GUI svn.r6928)
;
_audit_update_record
;
2025-04-25 deposited with the CCDC.	2025-04-25 downloaded from the CCDC.
;
_cell_angle_alpha 90
_cell_angle_beta 124.698(2)
_cell_angle_gamma 90
_cell_formula_units_Z 4
_cell_length_a 14.3468(9)
_cell_length_b 10.2589(6)
_cell_length_c 12.0601(8)
_cell_measurement_reflns_used 6392
_cell_measurement_temperature 100.0(2)
_cell_measurement_theta_max 30.48
_cell_measurement_theta_min 2.63
_cell_volume 1459.37(16)
_computing_cell_refinement 'SAINT V8.40B (?, 2016)'
_computing_data_collection 'Apex3 (Bruker 2018)'
_computing_data_reduction 'SAINT V8.40B (?, 2016)'
_computing_molecular_graphics 'Olex2 1.5 (Dolomanov et al., 2009)'
_computing_publication_material 'Olex2 1.5 (Dolomanov et al., 2009)'
_computing_structure_refinement 'SHELXL 2019/2 (Sheldrick, 2015)'
_computing_structure_solution 'ShelXT 2014'
_diffrn_ambient_temperature 100.0(2)
_diffrn_detector 'Bruker PHOTON II area detector'
_diffrn_detector_area_resol_mean 7.9
_diffrn_detector_type 'CMOS area detector'
_diffrn_measured_fraction_theta_full 0.999
_diffrn_measured_fraction_theta_max 0.998
_diffrn_measurement_device 'three-circle diffractometer'
_diffrn_measurement_device_type 'Bruker D8 VENTURE'
_diffrn_measurement_method '\w and \f scans'
_diffrn_radiation_monochromator 'mirror optics'
_diffrn_radiation_probe x-ray
_diffrn_radiation_type MoK\a
_diffrn_radiation_wavelength 0.71073
_diffrn_reflns_av_R_equivalents 0.0747
_diffrn_reflns_av_unetI/netI 0.0528
_diffrn_reflns_Laue_measured_fraction_full 0.999
_diffrn_reflns_Laue_measured_fraction_max 0.998
_diffrn_reflns_limit_h_max 20
_diffrn_reflns_limit_h_min -19
_diffrn_reflns_limit_k_max 14
_diffrn_reflns_limit_k_min -14
_diffrn_reflns_limit_l_max 12
_diffrn_reflns_limit_l_min -17
_diffrn_reflns_number 12727
_diffrn_reflns_point_group_measured_fraction_full 0.999
_diffrn_reflns_point_group_measured_fraction_max 0.998
_diffrn_reflns_theta_full 25.242
_diffrn_reflns_theta_max 30.531
_diffrn_reflns_theta_min 2.631
_diffrn_source 'microfocus sealed X-ray tube'
_diffrn_source_current 1.0
_diffrn_source_power 0.05
_diffrn_source_type 'Incoatec I\ms'
_diffrn_source_voltage 50.0
_diffrn_standards_number 0
_exptl_absorpt_coefficient_mu 9.956
_exptl_absorpt_correction_T_max 0.7461
_exptl_absorpt_correction_T_min 0.5167
_exptl_absorpt_correction_type multi-scan
_exptl_absorpt_process_details
;
SADABS-2016/2 (Bruker,2016/2) was used for absorption correction.
wR2(int) was 0.1109 before and 0.0869 after correction.
The Ratio of minimum to maximum transmission is 0.6925.
The \l/2 correction factor is Not present.
;
_exptl_crystal_colour colourless
_exptl_crystal_colour_primary colourless
_exptl_crystal_density_diffrn 2.083
_exptl_crystal_description block
_exptl_crystal_F_000 880
_exptl_crystal_size_max 0.25
_exptl_crystal_size_mid 0.18
_exptl_crystal_size_min 0.16
_refine_diff_density_max 0.745
_refine_diff_density_min -0.713
_refine_diff_density_rms 0.180
_refine_ls_extinction_coef 0.00115(18)
_refine_ls_extinction_expression Fc^*^=kFc[1+0.001xFc^2^\l^3^/sin(2\q)]^-1/4^
_refine_ls_extinction_method 'SHELXL-2019/2 (Sheldrick 2019)'
_refine_ls_goodness_of_fit_ref 1.063
_refine_ls_hydrogen_treatment constr
_refine_ls_matrix_type full
_refine_ls_number_parameters 60
_refine_ls_number_reflns 2236
_refine_ls_number_restraints 0
_refine_ls_restrained_S_all 1.063
_refine_ls_R_factor_all 0.0440
_refine_ls_R_factor_gt 0.0304
_refine_ls_shift/su_max 0.000
_refine_ls_shift/su_mean 0.000
_refine_ls_structure_factor_coef Fsqd
_refine_ls_weighting_details 'w=1/[\s^2^(Fo^2^)+(0.0213P)^2^+0.1065P] where P=(Fo^2^+2Fc^2^)/3'
_refine_ls_weighting_scheme calc
_refine_ls_wR_factor_gt 0.0634
_refine_ls_wR_factor_ref 0.0689
_reflns_Friedel_coverage 0.000
_reflns_number_gt 1841
_reflns_number_total 2236
_reflns_threshold_expression 'I > 2\s(I)'
_cod_data_source_file d5dt00852b2.cif
_cod_data_source_block mo_cxy2086_0m
_cod_depositor_comments 'Adding full bibliography for 7718593--7718595.cif.'
_cod_database_code 7718594
_shelx_shelxl_version_number 2019/2
_shelx_space_group_comment
;
The symmetry employed for this shelxl refinement is uniquely defined
by the following loop, which should always be used as a source of
symmetry information in preference to the above space-group names.
They are only intended as comments.
;
_olex2_refinement_description
;
1. Fixed Uiso
 At 1.5 times of:
  All C(H,H,H) groups
2.a Idealised Me refined as rotating group:
 C1(H1A,H1B,H1C), C2(H2A,H2B,H2C), C3(H3A,H3B,H3C)
;
_olex2_submission_special_instructions 'No special instructions were received'

loop_
_space_group_symop_operation_xyz
'x, y, z'
'-x, y, -z+1/2'
'x+1/2, y+1/2, z'
'-x+1/2, y+1/2, -z+1/2'
'-x, -y, -z'
'x, -y, z-1/2'
'-x+1/2, -y+1/2, -z'
'x+1/2, -y+1/2, z-1/2'

loop_
_atom_site_label
_atom_site_type_symbol
_atom_site_fract_x
_atom_site_fract_y
_atom_site_fract_z
_atom_site_U_iso_or_equiv
_atom_site_adp_type
_atom_site_occupancy
_atom_site_site_symmetry_order
_atom_site_calc_flag
_atom_site_refinement_flags_posn
_atom_site_refinement_flags_adp
_atom_site_refinement_flags_occupancy
_atom_site_disorder_assembly
_atom_site_disorder_group
Br1 Br 0.000000 0.20118(3) 0.250000 0.01507(11) Uani 1 2 d S T P . .
Br2 Br -0.17560(2) 0.54520(3) 0.12456(3) 0.01438(9) Uani 1 1 d . . . . .
Cu1 Cu 0.000000 0.43489(5) 0.250000 0.01550(13) Uani 1 2 d S T P . .
S1 S 0.39784(6) 0.36241(7) 0.40952(7) 0.01447(15) Uani 1 1 d . . . . .
C1 C 0.5233(3) 0.2783(3) 0.4511(3) 0.0255(7) Uani 1 1 d . . . . .
H1A H 0.503399 0.212481 0.382077 0.038 Uiso 1 1 calc R U . . .
H1B H 0.558399 0.235689 0.539009 0.038 Uiso 1 1 calc R U . . .
H1C H 0.576841 0.340759 0.455088 0.038 Uiso 1 1 calc R U . . .
C2 C 0.3346(3) 0.4037(3) 0.2362(3) 0.0223(6) Uani 1 1 d . . . . .
H2A H 0.379388 0.472098 0.230550 0.034 Uiso 1 1 calc R U . . .
H2B H 0.257148 0.435165 0.196013 0.034 Uiso 1 1 calc R U . . .
H2C H 0.332605 0.326313 0.187213 0.034 Uiso 1 1 calc R U . . .
C3 C 0.3089(2) 0.2299(3) 0.3898(3) 0.0152(5) Uani 1 1 d . . . . .
H3A H 0.304874 0.166186 0.326584 0.023 Uiso 1 1 calc R U . . .
H3B H 0.232681 0.262606 0.354479 0.023 Uiso 1 1 calc R U . . .
H3C H 0.340407 0.188111 0.477346 0.023 Uiso 1 1 calc R U . . .

loop_
_atom_site_aniso_label
_atom_site_aniso_U_11
_atom_site_aniso_U_22
_atom_site_aniso_U_33
_atom_site_aniso_U_23
_atom_site_aniso_U_13
_atom_site_aniso_U_12
Br1 0.0126(2) 0.01239(19) 0.0158(2) 0.000 0.00545(17) 0.000
Br2 0.01312(16) 0.01206(14) 0.01706(16) -0.00042(10) 0.00805(13) 0.00017(10)
Cu1 0.0149(3) 0.0160(2) 0.0150(3) 0.000 0.0081(2) 0.000
S1 0.0152(4) 0.0119(3) 0.0192(4) -0.0042(3) 0.0116(3) -0.0027(3)
C1 0.0178(16) 0.0284(16) 0.0322(19) -0.0055(14) 0.0154(15) -0.0006(13)
C2 0.0347(19) 0.0155(13) 0.0237(16) 0.0035(12) 0.0207(16) 0.0015(13)
C3 0.0171(14) 0.0128(12) 0.0162(14) -0.0004(11) 0.0097(12) -0.0029(11)

loop_
_atom_type_symbol
_atom_type_description
_atom_type_scat_dispersion_real
_atom_type_scat_dispersion_imag
_atom_type_scat_source
C C 0.0033 0.0016 'International Tables Vol C Tables 4.2.6.8 and 6.1.1.4'
H H 0.0000 0.0000 'International Tables Vol C Tables 4.2.6.8 and 6.1.1.4'
Br Br -0.2901 2.4595 'International Tables Vol C Tables 4.2.6.8 and 6.1.1.4'
Cu Cu 0.3201 1.2651 'International Tables Vol C Tables 4.2.6.8 and 6.1.1.4'
S S 0.1246 0.1234 'International Tables Vol C Tables 4.2.6.8 and 6.1.1.4'

loop_
_geom_angle_atom_site_label_1
_geom_angle_atom_site_label_2
_geom_angle_atom_site_label_3
_geom_angle
_geom_angle_site_symmetry_1
_geom_angle_site_symmetry_3
_geom_angle_publ_flag
Br2 Cu1 Br1 118.635(12) . . ?
Br2 Cu1 Br1 118.634(12) 2 . ?
Br2 Cu1 Br2 122.73(2) 2 . ?
C1 S1 C2 101.62(15) . . ?
C3 S1 C1 101.45(14) . . ?
C3 S1 C2 100.09(14) . . ?
S1 C1 H1A 109.5 . . ?
S1 C1 H1B 109.5 . . ?
S1 C1 H1C 109.5 . . ?
H1A C1 H1B 109.5 . . ?
H1A C1 H1C 109.5 . . ?
H1B C1 H1C 109.5 . . ?
S1 C2 H2A 109.5 . . ?
S1 C2 H2B 109.5 . . ?
S1 C2 H2C 109.5 . . ?
H2A C2 H2B 109.5 . . ?
H2A C2 H2C 109.5 . . ?
H2B C2 H2C 109.5 . . ?
S1 C3 H3A 109.5 . . ?
S1 C3 H3B 109.5 . . ?
S1 C3 H3C 109.5 . . ?
H3A C3 H3B 109.5 . . ?
H3A C3 H3C 109.5 . . ?
H3B C3 H3C 109.5 . . ?

loop_
_geom_bond_atom_site_label_1
_geom_bond_atom_site_label_2
_geom_bond_distance
_geom_bond_site_symmetry_2
_geom_bond_publ_flag
Br1 Cu1 2.3976(6) . ?
Br2 Cu1 2.3616(4) . ?
S1 C1 1.791(3) . ?
S1 C2 1.792(3) . ?
S1 C3 1.785(3) . ?
C1 H1A 0.9800 . ?
C1 H1B 0.9800 . ?
C1 H1C 0.9800 . ?
C2 H2A 0.9800 . ?
C2 H2B 0.9800 . ?
C2 H2C 0.9800 . ?
C3 H3A 0.9800 . ?
C3 H3B 0.9800 . ?
C3 H3C 0.9800 . ?
